data_4062071
_journal_name_full Organometallics
_journal_year 2003
_chemical_formula_sum 'C34 H36 Mg2 O2'
_chemical_formula_weight 525.25
_space_group_IT_number 2
_symmetry_cell_setting triclinic
_symmetry_space_group_name_Hall '-P 1'
_symmetry_space_group_name_H-M 'P -1'
_cell_angle_alpha 80.325(4)
_cell_angle_beta 86.083(5)
_cell_angle_gamma 77.870(4)
_cell_formula_units_Z 6
_cell_length_a 12.622(2)
_cell_length_b 18.658(4)
_cell_length_c 19.992(4)
_cell_measurement_temperature 295(2)
_cell_volume 4535.0(15)
_diffrn_ambient_temperature 295(2)
_exptl_crystal_density_diffrn 1.154
_cod_database_code 4062071

loop_
_symmetry_equiv_pos_as_xyz
'x, y, z'
'-x, -y, -z'

loop_
_atom_site_label
_atom_site_type_symbol
_atom_site_fract_x
_atom_site_fract_y
_atom_site_fract_z
_atom_site_U_iso_or_equiv
_atom_site_adp_type
_atom_site_occupancy
_atom_site_symmetry_multiplicity
_atom_site_calc_flag
_atom_site_refinement_flags
_atom_site_disorder_assembly
_atom_site_disorder_group
Mg1 Mg 0.62651(6) 0.73530(5) 0.11191(4) 0.0592(3) Uani 1 1 d . . .
Mg2 Mg 0.76166(7) 0.67433(5) -0.00607(5) 0.0625(3) Uani 1 1 d . . .
C1 C 0.7976(2) 0.68345(15) 0.10137(14) 0.0604(7) Uani 1 1 d . . .
C2 C 0.8933(2) 0.66554(14) 0.11072(12) 0.0538(6) Uani 1 1 d . . .
C3 C 1.00781(18) 0.64659(14) 0.12306(12) 0.0510(6) Uani 1 1 d . . .
C4 C 1.0563(2) 0.57719(16) 0.15324(15) 0.0719(8) Uani 1 1 d . . .
H4 H 1.0153 0.5407 0.1651 0.086 Uiso 1 1 calc R . .
C5 C 1.1669(2) 0.56064(18) 0.16636(17) 0.0896(11) Uani 1 1 d . . .
H5 H 1.1998 0.5133 0.1865 0.108 Uiso 1 1 calc R . .
C6 C 1.2260(2) 0.6148(2) 0.14932(18) 0.0923(11) Uani 1 1 d . . .
H6 H 1.2993 0.6044 0.1588 0.111 Uiso 1 1 calc R . .
C7 C 1.1795(2) 0.68329(19) 0.11892(18) 0.0919(11) Uani 1 1 d . . .
H7 H 1.2213 0.7193 0.1069 0.110 Uiso 1 1 calc R . .
C8 C 1.0702(2) 0.70043(16) 0.10547(16) 0.0759(9) Uani 1 1 d . . .
H8 H 1.0385 0.7478 0.0847 0.091 Uiso 1 1 calc R . .
C9 C 0.5890(2) 0.72508(15) 0.00451(13) 0.0612(7) Uani 1 1 d . . .
C10 C 0.4937(2) 0.74824(14) -0.00296(12) 0.0523(6) Uani 1 1 d . . .
C11 C 0.37977(19) 0.77576(14) -0.01530(12) 0.0493(6) Uani 1 1 d . . .
C12 C 0.3271(2) 0.74251(15) -0.05637(14) 0.0617(7) Uani 1 1 d . . .
H12 H 0.3651 0.7021 -0.0755 0.074 Uiso 1 1 calc R . .
C13 C 0.2187(2) 0.76902(18) -0.06899(16) 0.0782(9) Uani 1 1 d . . .
H13 H 0.1840 0.7467 -0.0969 0.094 Uiso 1 1 calc R . .
C14 C 0.1619(2) 0.82803(19) -0.04064(18) 0.0800(9) Uani 1 1 d . . .
H14 H 0.0887 0.8454 -0.0491 0.096 Uiso 1 1 calc R . .
C15 C 0.2123(2) 0.86182(16) 0.00023(16) 0.0734(9) Uani 1 1 d . . .
H15 H 0.1735 0.9022 0.0192 0.088 Uiso 1 1 calc R . .
C16 C 0.3208(2) 0.83566(14) 0.01312(13) 0.0583(7) Uani 1 1 d . . .
H16 H 0.3548 0.8583 0.0411 0.070 Uiso 1 1 calc R . .
O1 O 0.65533(15) 0.84191(10) 0.08433(11) 0.0774(6) Uani 1 1 d . . .
C17 C 0.7427(3) 0.86805(19) 0.1074(2) 0.1117(13) Uani 1 1 d . . .
H17A H 0.8085 0.8301 0.1087 0.134 Uiso 1 1 calc R . .
H17B H 0.7259 0.8800 0.1528 0.134 Uiso 1 1 calc R . .
C18 C 0.7581(3) 0.9345(2) 0.06008(19) 0.0997(11) Uani 1 1 d . . .
H18A H 0.8186 0.9227 0.0285 0.120 Uiso 1 1 calc R . .
H18B H 0.7713 0.9725 0.0843 0.120 Uiso 1 1 calc R . .
C19 C 0.6547(3) 0.9594(2) 0.0242(2) 0.1120(13) Uani 1 1 d . . .
H19A H 0.6150 1.0057 0.0372 0.134 Uiso 1 1 calc R . .
H19B H 0.6687 0.9671 -0.0246 0.134 Uiso 1 1 calc R . .
C20 C 0.5936(3) 0.9026(2) 0.0429(3) 0.162(2) Uani 1 1 d . . .
H20A H 0.5274 0.9217 0.0673 0.195 Uiso 1 1 calc R . .
H20B H 0.5740 0.8867 0.0025 0.195 Uiso 1 1 calc R . .
O2 O 0.74200(17) 0.56663(11) 0.01636(11) 0.0822(6) Uani 1 1 d . . .
C21 C 0.6520(5) 0.5403(3) -0.0003(3) 0.211(3) Uani 1 1 d . . .
H21A H 0.6504 0.5438 -0.0492 0.253 Uiso 1 1 calc R . .
H21B H 0.5857 0.5710 0.0148 0.253 Uiso 1 1 calc R . .
C22 C 0.6574(4) 0.4654(3) 0.0307(3) 0.1553(19) Uani 1 1 d . . .
H22A H 0.5980 0.4616 0.0637 0.186 Uiso 1 1 calc R . .
H22B H 0.6535 0.4344 -0.0031 0.186 Uiso 1 1 calc R . .
C23 C 0.7554(5) 0.4436(3) 0.0620(3) 0.194(3) Uani 1 1 d . . .
H23A H 0.8027 0.4056 0.0402 0.233 Uiso 1 1 calc R . .
H23B H 0.7447 0.4235 0.1094 0.233 Uiso 1 1 calc R . .
C24 C 0.8024(5) 0.5072(2) 0.0565(4) 0.234(4) Uani 1 1 d . . .
H24A H 0.8068 0.5195 0.1013 0.280 Uiso 1 1 calc R . .
H24B H 0.8755 0.4963 0.0371 0.280 Uiso 1 1 calc R . .
C25 C 0.4574(3) 0.7203(4) 0.17052(18) 0.1063(16) Uani 1 1 d . . .
H25 H 0.3959 0.7276 0.1451 0.128 Uiso 1 1 calc R . .
C26 C 0.5298(6) 0.6543(3) 0.1878(3) 0.1234(17) Uani 1 1 d . . .
H26 H 0.5271 0.6086 0.1759 0.148 Uiso 1 1 calc R . .
C27 C 0.6070(4) 0.6690(4) 0.2262(3) 0.129(2) Uani 1 1 d . . .
H27 H 0.6657 0.6348 0.2458 0.155 Uiso 1 1 calc R . .
C28 C 0.5826(4) 0.7399(5) 0.2300(2) 0.1268(19) Uani 1 1 d . . .
H28 H 0.6225 0.7646 0.2525 0.152 Uiso 1 1 calc R . .
C29 C 0.4923(4) 0.7716(2) 0.1971(3) 0.1148(15) Uani 1 1 d . . .
H29 H 0.4589 0.8215 0.1934 0.138 Uiso 1 1 calc R . .
C30 C 0.9000(4) 0.6471(3) -0.0926(3) 0.1163(15) Uani 1 1 d . . .
H30 H 0.9363 0.5981 -0.0913 0.140 Uiso 1 1 calc R . .
C31 C 0.9290(4) 0.6973(5) -0.0636(2) 0.134(2) Uani 1 1 d . . .
H31 H 0.9905 0.6896 -0.0382 0.161 Uiso 1 1 calc R . .
C32 C 0.8577(8) 0.7611(4) -0.0759(4) 0.179(4) Uani 1 1 d . . .
H32 H 0.8592 0.8051 -0.0601 0.215 Uiso 1 1 calc R . .
C33 C 0.7823(5) 0.7494(5) -0.1160(3) 0.170(4) Uani 1 1 d . . .
H33 H 0.7234 0.7845 -0.1341 0.204 Uiso 1 1 calc R . .
C34 C 0.8076(4) 0.6796(4) -0.1247(2) 0.1259(18) Uani 1 1 d . . .
H34 H 0.7682 0.6564 -0.1490 0.151 Uiso 1 1 calc R . .
Mg3 Mg 0.31212(7) 0.41232(5) 0.42801(5) 0.0617(3) Uani 1 1 d . . .
Mg4 Mg 0.44942(7) 0.35082(5) 0.30952(5) 0.0605(3) Uani 1 1 d . . .
C35 C 0.2754(2) 0.39666(15) 0.32194(14) 0.0660(8) Uani 1 1 d . . .
C36 C 0.1794(2) 0.41491(14) 0.31388(13) 0.0562(7) Uani 1 1 d . . .
C37 C 0.0650(2) 0.43606(14) 0.30019(13) 0.0520(6) Uani 1 1 d . . .
C38 C 0.0206(2) 0.39834(15) 0.25852(14) 0.0632(7) Uani 1 1 d . . .
H38 H 0.0638 0.3582 0.2414 0.076 Uiso 1 1 calc R . .
C39 C -0.0871(2) 0.41999(18) 0.24235(15) 0.0747(9) Uani 1 1 d . . .
H39 H -0.1159 0.3941 0.2147 0.090 Uiso 1 1 calc R . .
C40 C -0.1512(2) 0.47851(19) 0.26630(18) 0.0813(10) Uani 1 1 d . . .
H40 H -0.2235 0.4931 0.2545 0.098 Uiso 1 1 calc R . .
C41 C -0.1095(2) 0.51620(17) 0.30792(17) 0.0794(9) Uani 1 1 d . . .
H41 H -0.1539 0.5562 0.3246 0.095 Uiso 1 1 calc R . .
C42 C -0.0021(2) 0.49518(15) 0.32526(14) 0.0658(8) Uani 1 1 d . . .
H42 H 0.0253 0.5208 0.3539 0.079 Uiso 1 1 calc R . .
C43 C 0.4850(2) 0.36476(15) 0.41661(14) 0.0637(7) Uani 1 1 d . . .
C44 C 0.5792(2) 0.33978(14) 0.42594(13) 0.0573(7) Uani 1 1 d . . .
C45 C 0.69335(19) 0.31207(15) 0.43785(13) 0.0552(7) Uani 1 1 d . . .
C46 C 0.7663(2) 0.35706(16) 0.41570(15) 0.0716(8) Uani 1 1 d . . .
H46 H 0.7420 0.4047 0.3925 0.086 Uiso 1 1 calc R . .
C47 C 0.8759(2) 0.33180(19) 0.42777(17) 0.0873(10) Uani 1 1 d . . .
H47 H 0.9249 0.3622 0.4121 0.105 Uiso 1 1 calc R . .
C48 C 0.9117(2) 0.2622(2) 0.46277(16) 0.0858(10) Uani 1 1 d . . .
H48 H 0.9850 0.2458 0.4717 0.103 Uiso 1 1 calc R . .
C49 C 0.8403(2) 0.21648(18) 0.48476(16) 0.0830(10) Uani 1 1 d . . .
H49 H 0.8649 0.1687 0.5076 0.100 Uiso 1 1 calc R . .
C50 C 0.7311(2) 0.24210(16) 0.47258(15) 0.0689(8) Uani 1 1 d . . .
H50 H 0.6824 0.2114 0.4882 0.083 Uiso 1 1 calc R . .
O3 O 0.32606(17) 0.52072(11) 0.40067(11) 0.0800(6) Uani 1 1 d . . .
C51 C 0.4117(4) 0.5518(3) 0.4174(3) 0.184(3) Uani 1 1 d . . .
H51A H 0.4808 0.5217 0.4058 0.221 Uiso 1 1 calc R . .
H51B H 0.4089 0.5530 0.4658 0.221 Uiso 1 1 calc R . .
C52 C 0.4017(4) 0.6267(2) 0.3802(3) 0.1394(17) Uani 1 1 d . . .
H52A H 0.4091 0.6610 0.4102 0.167 Uiso 1 1 calc R . .
H52B H 0.4569 0.6285 0.3440 0.167 Uiso 1 1 calc R . .
C53 C 0.2988(4) 0.6443(2) 0.3537(3) 0.184(3) Uani 1 1 d . . .
H53A H 0.3019 0.6646 0.3058 0.221 Uiso 1 1 calc R . .
H53B H 0.2509 0.6805 0.3774 0.221 Uiso 1 1 calc R . .
C54 C 0.2621(5) 0.5772(3) 0.3634(4) 0.258(5) Uani 1 1 d . . .
H54A H 0.1904 0.5848 0.3851 0.310 Uiso 1 1 calc R . .
H54B H 0.2553 0.5637 0.3193 0.310 Uiso 1 1 calc R . .
O4 O 0.43297(16) 0.24335(11) 0.33430(11) 0.0811(6) Uani 1 1 d . . .
C55 C 0.3469(4) 0.2137(2) 0.3159(3) 0.1452(19) Uani 1 1 d . . .
H55A H 0.3535 0.2106 0.2678 0.174 Uiso 1 1 calc R . .
H55B H 0.2782 0.2460 0.3246 0.174 Uiso 1 1 calc R . .
C56 C 0.3497(3) 0.1407(2) 0.3546(2) 0.1194(14) Uani 1 1 d . . .
H56A H 0.2928 0.1419 0.3898 0.143 Uiso 1 1 calc R . .
H56B H 0.3411 0.1058 0.3255 0.143 Uiso 1 1 calc R . .
C57 C 0.4548(4) 0.1209(2) 0.3836(3) 0.159(2) Uani 1 1 d . . .
H57A H 0.4478 0.1055 0.4322 0.191 Uiso 1 1 calc R . .
H57B H 0.4989 0.0798 0.3640 0.191 Uiso 1 1 calc R . .
C58 C 0.5044(4) 0.1835(2) 0.3698(3) 0.186(3) Uani 1 1 d . . .
H58A H 0.5225 0.1964 0.4120 0.223 Uiso 1 1 calc R . .
H58B H 0.5709 0.1720 0.3428 0.223 Uiso 1 1 calc R . .
C59 C 0.1456(3) 0.3994(5) 0.4917(2) 0.1164(16) Uani 1 1 d . . .
H59 H 0.0812 0.4150 0.4687 0.140 Uiso 1 1 calc R . .
C60 C 0.2073(8) 0.3321(4) 0.4976(3) 0.159(3) Uani 1 1 d . . .
H60 H 0.1931 0.2920 0.4803 0.191 Uiso 1 1 calc R . .
C61 C 0.2977(6) 0.3319(5) 0.5343(4) 0.205(5) Uani 1 1 d . . .
H61 H 0.3562 0.2930 0.5455 0.246 Uiso 1 1 calc R . .
C62 C 0.2808(5) 0.4006(6) 0.5499(2) 0.160(3) Uani 1 1 d . . .
H62 H 0.3264 0.4178 0.5753 0.192 Uiso 1 1 calc R . .
C63 C 0.1905(6) 0.4399(3) 0.5237(3) 0.1303(18) Uani 1 1 d . . .
H63 H 0.1625 0.4894 0.5275 0.156 Uiso 1 1 calc R . .
C64 C 0.6207(3) 0.3600(4) 0.2502(2) 0.1064(14) Uani 1 1 d . . .
H64 H 0.6828 0.3452 0.2756 0.128 Uiso 1 1 calc R . .
C65 C 0.5796(5) 0.3169(3) 0.2173(2) 0.1176(15) Uani 1 1 d . . .
H65 H 0.6089 0.2673 0.2149 0.141 Uiso 1 1 calc R . .
C66 C 0.4864(5) 0.3577(4) 0.1873(2) 0.1244(19) Uani 1 1 d . . .
H66 H 0.4405 0.3406 0.1619 0.149 Uiso 1 1 calc R . .
C67 C 0.4738(4) 0.4287(4) 0.2018(3) 0.138(2) Uani 1 1 d . . .
H67 H 0.4187 0.4691 0.1878 0.165 Uiso 1 1 calc R . .
C68 C 0.5590(5) 0.4280(3) 0.2412(3) 0.1193(16) Uani 1 1 d . . .
H68 H 0.5716 0.4684 0.2587 0.143 Uiso 1 1 calc R . .
Mg5 Mg 0.97506(7) 1.01860(5) -0.23180(5) 0.0606(3) Uani 1 1 d . . .
Mg6 Mg 1.10509(7) 1.06885(5) -0.35666(5) 0.0589(3) Uani 1 1 d . . .
C69 C 1.1501(2) 1.01520(15) -0.24940(14) 0.0631(7) Uani 1 1 d . . .
C70 C 1.2448(2) 0.99886(14) -0.23614(13) 0.0558(7) Uani 1 1 d . . .
C71 C 1.35760(19) 0.97792(14) -0.21885(13) 0.0529(6) Uani 1 1 d . . .
C72 C 1.3947(2) 0.91588(15) -0.17152(14) 0.0660(8) Uani 1 1 d . . .
H72 H 1.3465 0.8865 -0.1513 0.079 Uiso 1 1 calc R . .
C73 C 1.5012(2) 0.89721(17) -0.15411(15) 0.0793(9) Uani 1 1 d . . .
H73 H 1.5248 0.8554 -0.1223 0.095 Uiso 1 1 calc R . .
C74 C 1.5730(2) 0.93979(19) -0.18334(17) 0.0825(10) Uani 1 1 d . . .
H74 H 1.6451 0.9273 -0.1710 0.099 Uiso 1 1 calc R . .
C75 C 1.5382(2) 1.00109(18) -0.23098(16) 0.0790(9) Uani 1 1 d . . .
H75 H 1.5872 1.0296 -0.2515 0.095 Uiso 1 1 calc R . .
C76 C 1.4316(2) 1.02051(15) -0.24844(14) 0.0649(8) Uani 1 1 d . . .
H76 H 1.4086 1.0625 -0.2803 0.078 Uiso 1 1 calc R . .
C77 C 0.9316(2) 1.06994(15) -0.33885(14) 0.0661(8) Uani 1 1 d . . .
C78 C 0.8381(2) 1.08168(14) -0.35365(13) 0.0557(7) Uani 1 1 d . . .
C79 C 0.72610(19) 1.09883(14) -0.37343(12) 0.0500(6) Uani 1 1 d . . .
C80 C 0.6911(2) 1.05793(15) -0.41713(13) 0.0612(7) Uani 1 1 d . . .
H80 H 0.7390 1.0184 -0.4323 0.073 Uiso 1 1 calc R . .
C81 C 0.5854(2) 1.07655(17) -0.43757(15) 0.0724(8) Uani 1 1 d . . .
H81 H 0.5622 1.0492 -0.4665 0.087 Uiso 1 1 calc R . .
C82 C 0.5146(2) 1.13444(19) -0.41602(16) 0.0757(9) Uani 1 1 d . . .
H82 H 0.4437 1.1467 -0.4306 0.091 Uiso 1 1 calc R . .
C83 C 0.5475(2) 1.17488(17) -0.37282(16) 0.0725(9) Uani 1 1 d . . .
H83 H 0.4989 1.2144 -0.3581 0.087 Uiso 1 1 calc R . .
C84 C 0.6527(2) 1.15679(15) -0.35129(14) 0.0625(7) Uani 1 1 d . . .
H84 H 0.6743 1.1839 -0.3216 0.075 Uiso 1 1 calc R . .
O5 O 0.98205(17) 0.91228(11) -0.24803(11) 0.0811(6) Uani 1 1 d . . .
C85 C 1.0675(4) 0.8505(2) -0.2305(3) 0.162(2) Uani 1 1 d . . .
H85A H 1.1367 0.8636 -0.2455 0.194 Uiso 1 1 calc R . .
H85B H 1.0678 0.8355 -0.1817 0.194 Uiso 1 1 calc R . .
C86 C 1.0516(4) 0.7930(3) -0.2618(4) 0.202(3) Uani 1 1 d . . .
H86A H 1.0521 0.7488 -0.2284 0.243 Uiso 1 1 calc R . .
H86B H 1.1096 0.7819 -0.2952 0.243 Uiso 1 1 calc R . .
C87 C 0.9500(4) 0.8144(3) -0.2941(3) 0.163(2) Uani 1 1 d . . .
H87A H 0.9602 0.8135 -0.3425 0.196 Uiso 1 1 calc R . .
H87B H 0.9025 0.7807 -0.2754 0.196 Uiso 1 1 calc R . .
C88 C 0.9055(4) 0.8861(2) -0.2818(3) 0.155(2) Uani 1 1 d . . .
H88A H 0.8397 0.8861 -0.2538 0.186 Uiso 1 1 calc R . .
H88B H 0.8873 0.9187 -0.3244 0.186 Uiso 1 1 calc R . .
O6 O 1.09546(15) 1.17505(10) -0.33942(10) 0.0735(5) Uani 1 1 d . . .
C89 C 1.1747(3) 1.2020(2) -0.3083(2) 0.1145(14) Uani 1 1 d . . .
H89A H 1.2003 1.1678 -0.2678 0.137 Uiso 1 1 calc R . .
H89B H 1.2361 1.2066 -0.3395 0.137 Uiso 1 1 calc R . .
C90 C 1.1242(4) 1.2728(2) -0.2910(3) 0.151(2) Uani 1 1 d . . .
H90A H 1.1170 1.2699 -0.2421 0.181 Uiso 1 1 calc R . .
H90B H 1.1679 1.3092 -0.3087 0.181 Uiso 1 1 calc R . .
C91 C 1.0205(4) 1.2940(2) -0.3197(3) 0.158(2) Uani 1 1 d . . .
H91A H 1.0158 1.3398 -0.3515 0.190 Uiso 1 1 calc R . .
H91B H 0.9646 1.3017 -0.2844 0.190 Uiso 1 1 calc R . .
C92 C 1.0059(3) 1.2362(2) -0.3537(3) 0.1417(19) Uani 1 1 d . . .
H92A H 1.0027 1.2534 -0.4022 0.170 Uiso 1 1 calc R . .
H92B H 0.9384 1.2208 -0.3380 0.170 Uiso 1 1 calc R . .
C93 C 0.9661(3) 1.0201(2) -0.11103(16) 0.0863(10) Uani 1 1 d . . .
H93 H 1.0241 0.9927 -0.0854 0.104 Uiso 1 1 calc R . .
C94 C 0.8758(4) 0.9946(2) -0.12512(19) 0.1013(12) Uani 1 1 d . . .
H94 H 0.8618 0.9473 -0.1107 0.122 Uiso 1 1 calc R . .
C95 C 0.8099(3) 1.0534(3) -0.16505(19) 0.0948(12) Uani 1 1 d . . .
H95 H 0.7436 1.0523 -0.1821 0.114 Uiso 1 1 calc R . .
C96 C 0.8593(3) 1.1129(2) -0.17488(17) 0.0876(10) Uani 1 1 d . . .
H96 H 0.8328 1.1592 -0.1999 0.105 Uiso 1 1 calc R . .
C97 C 0.9552(3) 1.0924(2) -0.14129(18) 0.0838(10) Uani 1 1 d . . .
H97 H 1.0043 1.1228 -0.1395 0.101 Uiso 1 1 calc R . .
C98 C 1.2741(3) 1.0351(2) -0.42091(18) 0.0875(10) Uani 1 1 d . . .
H98 H 1.3390 1.0355 -0.4017 0.105 Uiso 1 1 calc R . .
C99 C 1.2241(3) 0.97638(19) -0.41356(17) 0.0853(10) Uani 1 1 d . . .
H99 H 1.2493 0.9296 -0.3889 0.102 Uiso 1 1 calc R . .
C100 C 1.1295(3) 0.9979(2) -0.4490(2) 0.0953(11) Uani 1 1 d . . .
H100 H 1.0796 0.9685 -0.4521 0.114 Uiso 1 1 calc R . .
C101 C 1.1222(3) 1.0704(3) -0.47880(17) 0.0934(11) Uani 1 1 d . . .
H101 H 1.0665 1.0988 -0.5058 0.112 Uiso 1 1 calc R . .
C102 C 1.2125(4) 1.0940(2) -0.46160(19) 0.0965(11) Uani 1 1 d . . .
H102 H 1.2285 1.1408 -0.4750 0.116 Uiso 1 1 calc R . .

loop_
_atom_site_aniso_label
_atom_site_aniso_U_11
_atom_site_aniso_U_22
_atom_site_aniso_U_33
_atom_site_aniso_U_23
_atom_site_aniso_U_13
_atom_site_aniso_U_12
Mg1 0.0481(5) 0.0614(6) 0.0663(6) -0.0080(5) 0.0020(4) -0.0098(4)
Mg2 0.0516(5) 0.0641(6) 0.0681(6) -0.0084(5) 0.0043(4) -0.0067(4)
C1 0.0486(16) 0.0578(18) 0.0731(19) -0.0072(14) -0.0086(13) -0.0073(13)
C2 0.0526(17) 0.0552(17) 0.0542(16) -0.0083(13) -0.0028(12) -0.0124(13)
C3 0.0421(14) 0.0537(17) 0.0550(16) -0.0055(13) -0.0020(11) -0.0072(12)
C4 0.0574(18) 0.062(2) 0.091(2) 0.0111(16) -0.0029(15) -0.0181(15)
C5 0.0533(19) 0.084(2) 0.113(3) 0.030(2) -0.0155(17) -0.0044(16)
C6 0.0469(18) 0.106(3) 0.116(3) 0.016(2) -0.0164(17) -0.0196(18)
C7 0.061(2) 0.086(3) 0.129(3) 0.014(2) -0.0201(19) -0.0340(18)
C8 0.0603(19) 0.057(2) 0.107(3) 0.0043(17) -0.0126(16) -0.0164(15)
C9 0.0533(17) 0.0611(19) 0.0672(19) -0.0088(14) -0.0060(13) -0.0070(14)
C10 0.0533(17) 0.0527(17) 0.0501(16) -0.0078(12) -0.0012(12) -0.0091(13)
C11 0.0458(15) 0.0438(16) 0.0554(16) -0.0027(12) 0.0003(12) -0.0071(12)
C12 0.0597(18) 0.0550(18) 0.0696(19) -0.0107(14) -0.0064(14) -0.0074(14)
C13 0.068(2) 0.071(2) 0.098(3) -0.0032(19) -0.0263(18) -0.0203(17)
C14 0.0461(17) 0.075(2) 0.111(3) 0.002(2) -0.0108(17) -0.0048(16)
C15 0.0587(19) 0.059(2) 0.093(2) -0.0074(17) 0.0142(16) 0.0013(15)
C16 0.0568(17) 0.0536(18) 0.0649(18) -0.0094(14) -0.0025(13) -0.0116(14)
O1 0.0729(13) 0.0584(13) 0.1031(16) -0.0067(11) -0.0133(11) -0.0194(11)
C17 0.131(3) 0.075(3) 0.140(4) -0.010(2) -0.065(3) -0.032(2)
C18 0.100(3) 0.089(3) 0.121(3) -0.012(2) -0.012(2) -0.044(2)
C19 0.114(3) 0.078(3) 0.141(4) 0.017(2) -0.035(3) -0.032(2)
C20 0.134(4) 0.068(3) 0.278(6) 0.047(3) -0.118(4) -0.030(3)
O2 0.0878(15) 0.0597(14) 0.1015(16) -0.0093(12) -0.0185(12) -0.0179(12)
C21 0.219(6) 0.087(4) 0.341(9) 0.030(4) -0.155(6) -0.065(4)
C22 0.153(5) 0.097(4) 0.223(6) -0.001(4) -0.018(4) -0.057(3)
C23 0.218(6) 0.078(4) 0.289(8) 0.040(4) -0.133(6) -0.051(4)
C24 0.253(7) 0.066(3) 0.388(10) 0.040(4) -0.210(7) -0.044(4)
C25 0.064(2) 0.185(5) 0.070(2) 0.015(3) -0.0001(18) -0.055(3)
C26 0.170(5) 0.099(4) 0.115(4) -0.020(3) 0.056(3) -0.076(4)
C27 0.101(4) 0.153(5) 0.087(3) 0.040(3) 0.021(3) 0.025(4)
C28 0.086(4) 0.236(7) 0.078(3) -0.057(4) 0.012(2) -0.057(4)
C29 0.091(3) 0.099(3) 0.135(4) -0.011(3) 0.050(3) 0.000(3)
C30 0.093(3) 0.123(4) 0.110(4) -0.016(3) 0.031(3) 0.016(3)
C31 0.097(4) 0.262(8) 0.072(3) -0.043(4) 0.027(2) -0.098(5)
C32 0.268(11) 0.105(5) 0.174(7) -0.035(5) 0.130(7) -0.092(6)
C33 0.139(5) 0.176(7) 0.118(5) 0.073(5) 0.046(4) 0.047(5)
C34 0.089(4) 0.230(7) 0.072(3) -0.036(4) 0.014(2) -0.057(4)
Mg3 0.0540(5) 0.0572(6) 0.0698(6) -0.0061(5) 0.0042(4) -0.0068(4)
Mg4 0.0538(5) 0.0566(6) 0.0693(6) -0.0073(5) 0.0008(4) -0.0101(4)
C35 0.0579(18) 0.0582(19) 0.079(2) -0.0011(15) -0.0144(14) -0.0081(14)
C36 0.0584(18) 0.0514(17) 0.0573(17) -0.0075(13) -0.0016(13) -0.0085(13)
C37 0.0522(16) 0.0486(17) 0.0536(16) -0.0045(13) -0.0012(12) -0.0093(13)
C38 0.0613(18) 0.0588(19) 0.0681(19) -0.0071(15) -0.0020(14) -0.0116(14)
C39 0.068(2) 0.077(2) 0.083(2) -0.0030(18) -0.0183(17) -0.0245(18)
C40 0.0492(18) 0.082(3) 0.105(3) 0.012(2) -0.0100(17) -0.0148(17)
C41 0.0562(19) 0.070(2) 0.099(3) -0.0032(19) 0.0132(17) 0.0036(16)
C42 0.0637(19) 0.0546(19) 0.078(2) -0.0142(15) -0.0004(15) -0.0077(15)
C43 0.0542(17) 0.0611(19) 0.072(2) -0.0037(14) -0.0096(14) -0.0054(14)
C44 0.0579(18) 0.0596(18) 0.0547(17) -0.0080(13) -0.0054(13) -0.0122(14)
C45 0.0468(15) 0.0620(19) 0.0552(17) -0.0083(14) -0.0013(12) -0.0083(13)
C46 0.0645(19) 0.064(2) 0.084(2) 0.0054(16) -0.0089(15) -0.0174(15)
C47 0.067(2) 0.094(3) 0.102(3) 0.008(2) -0.0053(18) -0.0359(18)
C48 0.0466(18) 0.109(3) 0.093(3) 0.004(2) -0.0080(16) -0.0105(18)
C49 0.063(2) 0.078(2) 0.094(2) 0.0146(18) -0.0070(17) -0.0028(17)
C50 0.0540(17) 0.066(2) 0.081(2) 0.0060(16) -0.0002(14) -0.0152(15)
O3 0.0816(14) 0.0541(13) 0.1054(17) -0.0086(12) -0.0153(12) -0.0158(11)
C51 0.186(5) 0.091(4) 0.291(8) -0.018(4) -0.104(5) -0.042(3)
C52 0.145(4) 0.095(4) 0.188(5) -0.013(3) 0.004(4) -0.056(3)
C53 0.186(5) 0.077(3) 0.292(7) 0.041(4) -0.117(5) -0.052(3)
C54 0.248(7) 0.071(3) 0.461(12) 0.071(5) -0.226(8) -0.065(4)
O4 0.0796(14) 0.0536(13) 0.1094(17) -0.0079(11) -0.0211(12) -0.0102(11)
C55 0.158(4) 0.077(3) 0.210(5) 0.008(3) -0.097(4) -0.040(3)
C56 0.135(4) 0.092(3) 0.136(4) -0.011(3) -0.008(3) -0.037(3)
C57 0.209(5) 0.070(3) 0.199(5) 0.023(3) -0.107(4) -0.029(3)
C58 0.140(4) 0.061(3) 0.353(8) 0.018(4) -0.133(5) -0.012(3)
C59 0.073(3) 0.178(6) 0.089(3) 0.003(4) 0.013(2) -0.031(4)
C60 0.224(7) 0.113(5) 0.157(6) -0.035(4) 0.104(5) -0.097(5)
C61 0.157(6) 0.202(8) 0.150(7) 0.110(6) 0.071(5) 0.070(6)
C62 0.072(4) 0.332(10) 0.072(3) -0.020(5) 0.000(2) -0.044(5)
C63 0.144(5) 0.127(4) 0.120(4) -0.045(4) 0.058(4) -0.029(4)
C64 0.070(2) 0.167(5) 0.077(3) -0.011(3) 0.0137(19) -0.021(3)
C65 0.143(4) 0.124(4) 0.088(3) -0.043(3) 0.039(3) -0.025(4)
C66 0.105(4) 0.217(6) 0.067(3) -0.012(4) -0.003(2) -0.078(4)
C67 0.099(4) 0.155(5) 0.112(4) 0.061(4) 0.016(3) 0.010(4)
C68 0.140(4) 0.107(4) 0.119(4) -0.017(3) 0.053(3) -0.062(3)
Mg5 0.0535(5) 0.0594(6) 0.0707(6) -0.0132(5) -0.0008(4) -0.0139(4)
Mg6 0.0510(5) 0.0601(6) 0.0677(6) -0.0150(5) -0.0031(4) -0.0112(4)
C69 0.0512(17) 0.066(2) 0.072(2) -0.0111(15) -0.0096(14) -0.0073(14)
C70 0.0568(17) 0.0588(18) 0.0516(16) -0.0053(13) -0.0036(13) -0.0128(13)
C71 0.0467(15) 0.0573(18) 0.0548(16) -0.0077(13) -0.0063(12) -0.0102(13)
C72 0.0592(18) 0.067(2) 0.068(2) 0.0033(16) -0.0020(14) -0.0157(14)
C73 0.0596(19) 0.081(2) 0.083(2) 0.0206(17) -0.0140(16) -0.0056(16)
C74 0.0505(18) 0.096(3) 0.095(3) 0.000(2) -0.0176(16) -0.0104(17)
C75 0.0580(19) 0.086(2) 0.094(2) -0.0008(19) -0.0051(16) -0.0278(17)
C76 0.0551(17) 0.0620(19) 0.074(2) 0.0058(15) -0.0066(14) -0.0161(14)
C77 0.0538(17) 0.067(2) 0.077(2) -0.0114(15) -0.0152(14) -0.0065(14)
C78 0.0531(17) 0.0563(18) 0.0569(17) -0.0047(13) -0.0025(13) -0.0126(13)
C79 0.0463(15) 0.0505(17) 0.0523(16) -0.0023(13) -0.0030(12) -0.0118(12)
C80 0.0590(18) 0.0571(18) 0.0649(19) -0.0086(14) -0.0030(14) -0.0066(14)
C81 0.067(2) 0.077(2) 0.080(2) -0.0079(17) -0.0212(16) -0.0268(17)
C82 0.0486(18) 0.085(2) 0.089(2) 0.0038(19) -0.0116(16) -0.0151(17)
C83 0.0576(19) 0.068(2) 0.082(2) -0.0047(17) 0.0089(16) 0.0018(15)
C84 0.0595(18) 0.0559(18) 0.0707(19) -0.0114(15) -0.0007(14) -0.0077(14)
O5 0.0827(14) 0.0604(14) 0.1042(17) -0.0203(12) -0.0181(12) -0.0131(12)
C85 0.158(4) 0.072(3) 0.257(6) -0.012(3) -0.106(4) -0.005(3)
C86 0.136(4) 0.094(4) 0.394(10) -0.114(5) -0.071(5) 0.018(3)
C87 0.174(5) 0.119(4) 0.224(6) -0.092(4) -0.043(4) -0.029(4)
C88 0.151(4) 0.086(3) 0.247(6) -0.043(3) -0.094(4) -0.028(3)
O6 0.0722(13) 0.0601(13) 0.0921(15) -0.0221(11) -0.0172(11) -0.0095(11)
C89 0.099(3) 0.080(3) 0.176(4) -0.039(3) -0.053(3) -0.015(2)
C90 0.139(4) 0.107(4) 0.226(6) -0.086(4) -0.077(4) 0.001(3)
C91 0.128(4) 0.082(3) 0.276(7) -0.089(4) -0.070(4) 0.020(3)
C92 0.130(4) 0.068(3) 0.231(5) -0.034(3) -0.094(4) 0.007(2)
C93 0.085(2) 0.094(3) 0.074(2) -0.021(2) -0.0023(18) 0.001(2)
C94 0.132(3) 0.082(3) 0.097(3) -0.023(2) 0.043(3) -0.044(3)
C95 0.058(2) 0.142(4) 0.094(3) -0.046(3) 0.0072(18) -0.023(2)
C96 0.090(3) 0.079(3) 0.083(2) -0.0184(19) -0.001(2) 0.011(2)
C97 0.081(2) 0.084(3) 0.098(3) -0.041(2) 0.011(2) -0.025(2)
C98 0.057(2) 0.124(3) 0.088(3) -0.037(2) 0.0058(17) -0.020(2)
C99 0.086(3) 0.075(3) 0.087(3) -0.0190(19) 0.004(2) 0.004(2)
C100 0.086(3) 0.107(3) 0.110(3) -0.060(3) 0.010(2) -0.029(2)
C101 0.089(3) 0.112(3) 0.067(2) -0.024(2) -0.0130(18) 0.016(2)
C102 0.116(3) 0.087(3) 0.089(3) -0.020(2) 0.029(2) -0.033(3)

loop_
_geom_bond_atom_site_label_1
_geom_bond_atom_site_label_2
_geom_bond_distance
_geom_bond_site_symmetry_2
_geom_bond_publ_flag
Mg1 O1 2.074(2) . ?
Mg1 C1 2.185(3) . ?
Mg1 C9 2.277(3) . ?
Mg1 C29 2.397(4) . ?
Mg1 C28 2.400(4) . ?
Mg1 C25 2.410(3) . ?
Mg1 C26 2.415(4) . ?
Mg1 C27 2.432(4) . ?
Mg1 Mg2 3.0503(13) . ?
Mg2 O2 2.048(2) . ?
Mg2 C9 2.197(3) . ?
Mg2 C1 2.266(3) . ?
Mg2 C34 2.394(4) . ?
Mg2 C30 2.410(4) . ?
Mg2 C31 2.419(4) . ?
Mg2 C32 2.424(5) . ?
Mg2 C33 2.429(5) . ?
C1 C2 1.202(3) . ?
C2 C3 1.442(3) . ?
C3 C4 1.367(3) . ?
C3 C8 1.388(3) . ?
C4 C5 1.398(4) . ?
C5 C6 1.365(4) . ?
C6 C7 1.348(4) . ?
C7 C8 1.384(4) . ?
C9 C10 1.200(3) . ?
C10 C11 1.445(3) . ?
C11 C12 1.385(3) . ?
C11 C16 1.390(3) . ?
C12 C13 1.380(4) . ?
C13 C14 1.367(4) . ?
C14 C15 1.372(4) . ?
C15 C16 1.381(4) . ?
O1 C20 1.406(4) . ?
O1 C17 1.428(3) . ?
C17 C18 1.467(4) . ?
C18 C19 1.482(4) . ?
C19 C20 1.423(4) . ?
O2 C24 1.373(4) . ?
O2 C21 1.409(4) . ?
C21 C22 1.422(5) . ?
C22 C23 1.378(5) . ?
C23 C24 1.418(5) . ?
C25 C29 1.332(5) . ?
C25 C26 1.378(6) . ?
C26 C27 1.379(6) . ?
C27 C28 1.309(6) . ?
C28 C29 1.330(6) . ?
C30 C31 1.304(6) . ?
C30 C34 1.347(6) . ?
C31 C32 1.330(7) . ?
C32 C33 1.360(8) . ?
C33 C34 1.312(7) . ?
Mg3 O3 2.046(2) . ?
Mg3 C43 2.188(3) . ?
Mg3 C35 2.279(3) . ?
Mg3 C61 2.407(5) . ?
Mg3 C60 2.409(4) . ?
Mg3 C59 2.417(4) . ?
Mg3 C62 2.421(5) . ?
Mg3 C63 2.425(4) . ?
Mg3 Mg4 3.0739(13) . ?
Mg4 O4 2.034(2) . ?
Mg4 C35 2.196(3) . ?
Mg4 C43 2.285(3) . ?
Mg4 C68 2.402(3) . ?
Mg4 C64 2.418(3) . ?
Mg4 C67 2.427(4) . ?
Mg4 C66 2.444(4) . ?
Mg4 C65 2.458(4) . ?
C35 C36 1.202(3) . ?
C36 C37 1.448(3) . ?
C37 C42 1.386(4) . ?
C37 C38 1.389(3) . ?
C38 C39 1.378(4) . ?
C39 C40 1.352(4) . ?
C40 C41 1.370(4) . ?
C41 C42 1.381(4) . ?
C43 C44 1.197(3) . ?
C44 C45 1.446(3) . ?
C45 C46 1.376(3) . ?
C45 C50 1.376(3) . ?
C46 C47 1.388(4) . ?
C47 C48 1.368(4) . ?
C48 C49 1.370(4) . ?
C49 C50 1.385(4) . ?
O3 C54 1.333(4) . ?
O3 C51 1.413(4) . ?
C51 C52 1.452(5) . ?
C52 C53 1.390(5) . ?
C53 C54 1.404(5) . ?
O4 C58 1.401(4) . ?
O4 C55 1.413(4) . ?
C55 C56 1.444(5) . ?
C56 C57 1.434(5) . ?
C57 C58 1.417(5) . ?
C59 C63 1.302(6) . ?
C59 C60 1.321(7) . ?
C60 C61 1.397(8) . ?
C61 C62 1.340(9) . ?
C62 C63 1.309(6) . ?
C64 C65 1.322(5) . ?
C64 C68 1.332(5) . ?
C65 C66 1.375(6) . ?
C66 C67 1.380(6) . ?
C67 C68 1.371(6) . ?
Mg5 O5 2.046(2) . ?
Mg5 C69 2.203(3) . ?
Mg5 C77 2.247(3) . ?
Mg5 C93 2.414(3) . ?
Mg5 C97 2.422(3) . ?
Mg5 C96 2.427(3) . ?
Mg5 C94 2.423(3) . ?
Mg5 C95 2.427(3) . ?
Mg5 Mg6 3.0173(13) . ?
Mg6 O6 2.045(2) . ?
Mg6 C77 2.191(3) . ?
Mg6 C69 2.265(3) . ?
Mg6 C100 2.414(3) . ?
Mg6 C99 2.422(3) . ?
Mg6 C101 2.433(3) . ?
Mg6 C98 2.435(3) . ?
Mg6 C102 2.451(3) . ?
C69 C70 1.206(3) . ?
C70 C71 1.445(3) . ?
C71 C72 1.385(3) . ?
C71 C76 1.390(3) . ?
C72 C73 1.370(3) . ?
C73 C74 1.367(4) . ?
C74 C75 1.374(4) . ?
C75 C76 1.372(3) . ?
C77 C78 1.203(3) . ?
C78 C79 1.449(3) . ?
C79 C84 1.381(3) . ?
C79 C80 1.400(3) . ?
C80 C81 1.378(3) . ?
C81 C82 1.360(4) . ?
C82 C83 1.374(4) . ?
C83 C84 1.379(4) . ?
O5 C88 1.423(4) . ?
O5 C85 1.417(4) . ?
C85 C86 1.385(5) . ?
C86 C87 1.425(6) . ?
C87 C88 1.395(5) . ?
O6 C89 1.428(3) . ?
O6 C92 1.433(4) . ?
C89 C90 1.428(5) . ?
C90 C91 1.417(5) . ?
C91 C92 1.415(5) . ?
C93 C97 1.365(4) . ?
C93 C94 1.387(4) . ?
C94 C95 1.395(5) . ?
C95 C96 1.363(5) . ?
C96 C97 1.375(4) . ?
C98 C99 1.358(4) . ?
C98 C102 1.378(5) . ?
C99 C100 1.381(4) . ?
C100 C101 1.369(5) . ?
C101 C102 1.388(5) . ?
